data_7152058
loop_
_publ_author_name
'Ramachary, Dhevalapally B.'
'Reddy, Y. Vijayendar'
'Banerjee, Atoshi'
'Banerjee, Sharmistha'

_publ_section_title
;
 Design, synthesis and biological evaluation of optically pure
 functionalized spiro[5,5]undecane-1,5,9-triones as HIV-1 inhibitors.
;
_journal_issue 21
_journal_name_full 'Organic &amp; biomolecular chemistry'
_journal_page_first 7282
_journal_page_last 7286
_journal_paper_doi 10.1039/c1ob06133j
_journal_volume 9
_journal_year 2011
_chemical_absolute_configuration rm
_chemical_formula_moiety 'C25 H31 Br N2 O8'
_chemical_formula_sum 'C25 H31 Br N2 O8'
_chemical_formula_weight 567.43
_chemical_name_systematic
;
?
;
_space_group_IT_number 19
_symmetry_space_group_name_Hall 'P 2ac 2ab'
_symmetry_space_group_name_H-M 'P 21 21 21'
_atom_sites_solution_hydrogens geom
_atom_sites_solution_primary direct
_atom_sites_solution_secondary difmap
_audit_creation_method SHELXL-97
_cell_angle_alpha 90.00
_cell_angle_beta 90.00
_cell_angle_gamma 90.00
_cell_formula_units_Z 4
_cell_length_a 10.5256(2)
_cell_length_b 12.1392(2)
_cell_length_c 20.3601(3)
_cell_measurement_reflns_used 4796
_cell_measurement_temperature 100(2)
_cell_measurement_theta_max 58.8247
_cell_measurement_theta_min 3.6381
_cell_volume 2601.46(8)
_computing_structure_refinement 'SHELXL-97 (Sheldrick, 1997)'
_computing_structure_solution 'SHELXS-97 (Sheldrick, 1990)'
_diffrn_ambient_temperature 100(2)
_diffrn_detector_area_resol_mean 16.3291
_diffrn_measured_fraction_theta_full 1.000
_diffrn_measured_fraction_theta_max 1.000
_diffrn_measurement_device_type 'Xcalibur, Eos, Gemini'
_diffrn_radiation_monochromator graphite
_diffrn_radiation_source 'Enhance (Cu) X-ray Source'
_diffrn_radiation_type CuK\a
_diffrn_radiation_wavelength 1.54184
_diffrn_reflns_av_R_equivalents 0.0175
_diffrn_reflns_av_sigmaI/netI 0.0088
_diffrn_reflns_limit_h_max 7
_diffrn_reflns_limit_h_min -11
_diffrn_reflns_limit_k_max 13
_diffrn_reflns_limit_k_min -13
_diffrn_reflns_limit_l_max 22
_diffrn_reflns_limit_l_min -22
_diffrn_reflns_number 4127
_diffrn_reflns_theta_full 58.90
_diffrn_reflns_theta_max 58.90
_diffrn_reflns_theta_min 4.24
_exptl_absorpt_coefficient_mu 2.590
_exptl_absorpt_correction_T_max 1.00000
_exptl_absorpt_correction_T_min 0.50514
_exptl_absorpt_correction_type multi-scan
_exptl_absorpt_process_details sadabs
_exptl_crystal_colour colorless
_exptl_crystal_density_diffrn 1.449
_exptl_crystal_density_method 'not measured'
_exptl_crystal_description block
_exptl_crystal_F_000 1176
_exptl_crystal_size_max 0.40
_exptl_crystal_size_mid 0.38
_exptl_crystal_size_min 0.24
_refine_diff_density_max 0.594
_refine_diff_density_min -0.404
_refine_diff_density_rms 0.067
_refine_ls_abs_structure_details 'Flack H D (1983), Acta Cryst. A39, 876-881'
_refine_ls_abs_structure_Flack 0.110(19)
_refine_ls_extinction_method none
_refine_ls_goodness_of_fit_ref 1.111
_refine_ls_hydrogen_treatment constr
_refine_ls_matrix_type full
_refine_ls_number_parameters 332
_refine_ls_number_reflns 2927
_refine_ls_number_restraints 0
_refine_ls_restrained_S_all 1.111
_refine_ls_R_factor_all 0.0296
_refine_ls_R_factor_gt 0.0295
_refine_ls_shift/su_max 0.008
_refine_ls_shift/su_mean 0.002
_refine_ls_structure_factor_coef Fsqd
_refine_ls_weighting_details 'calc w=1/[\s^2^(Fo^2^)+(0.0488P)^2^+2.5159P] where P=(Fo^2^+2Fc^2^)/3'
_refine_ls_weighting_scheme calc
_refine_ls_wR_factor_gt 0.0790
_refine_ls_wR_factor_ref 0.0791
_reflns_number_gt 2922
_reflns_number_total 2927
_reflns_threshold_expression >2sigma(I)
_cod_data_source_file c1ob06133j.txt
_cod_data_source_block yvr-v-106
_cod_database_code 7152058

loop_
_symmetry_equiv_pos_as_xyz
'x, y, z'
'-x+1/2, -y, z+1/2'
'-x, y+1/2, -z+1/2'
'x+1/2, -y+1/2, -z'

loop_
_atom_site_label
_atom_site_type_symbol
_atom_site_fract_x
_atom_site_fract_y
_atom_site_fract_z
_atom_site_U_iso_or_equiv
_atom_site_adp_type
_atom_site_occupancy
_atom_site_symmetry_multiplicity
_atom_site_calc_flag
_atom_site_refinement_flags
C21 C 0.3255(3) 0.9992(3) 1.07633(18) 0.0179(8) Uani 1 1 d .
C23 C 0.3396(3) 0.8580(3) 0.98454(17) 0.0140(7) Uani 1 1 d .
H23 H 0.4029 0.8146 1.0104 0.017 Uiso 1 1 calc R
C20 C 0.4095(4) 1.0780(3) 1.03885(18) 0.0210(8) Uani 1 1 d .
H20A H 0.4635 1.1190 1.0703 0.025 Uiso 1 1 calc R
H20B H 0.3556 1.1321 1.0154 0.025 Uiso 1 1 calc R
C22 C 0.2551(3) 0.9160(3) 1.03544(17) 0.0179(8) Uani 1 1 d .
H22A H 0.1846 0.9535 1.0123 0.021 Uiso 1 1 calc R
H22B H 0.2176 0.8599 1.0649 0.021 Uiso 1 1 calc R
C19 C 0.4941(3) 1.0187(3) 0.98933(17) 0.0176(8) Uani 1 1 d .
H19 H 0.5517 0.9704 1.0156 0.021 Uiso 1 1 calc R
O3 O 0.4629(3) 0.9365(2) 0.74009(11) 0.0270(6) Uani 1 1 d .
O2 O 0.2488(2) 1.0620(2) 0.91720(12) 0.0195(6) Uani 1 1 d .
O1 O 0.5963(2) 0.8176(2) 0.93724(12) 0.0202(6) Uani 1 1 d .
O8 O 0.1496(2) 0.7789(2) 0.78808(12) 0.0193(6) Uani 1 1 d .
O7 O 0.2797(3) 0.5622(2) 0.88468(12) 0.0219(6) Uani 1 1 d .
O4 O 0.3100(3) 1.0059(2) 1.13512(12) 0.0226(6) Uani 1 1 d .
C30 C 0.4009(4) 0.5243(3) 0.9076(2) 0.0294(9) Uani 1 1 d .
H30A H 0.4414 0.5823 0.9337 0.044 Uiso 1 1 calc R
H30B H 0.4549 0.5063 0.8699 0.044 Uiso 1 1 calc R
H30C H 0.3891 0.4585 0.9348 0.044 Uiso 1 1 calc R
C33 C 0.0741(4) 0.5889(3) 0.80045(19) 0.0265(9) Uani 1 1 d .
H33A H 0.1075 0.5756 0.7562 0.040 Uiso 1 1 calc R
H33B H -0.0171 0.6046 0.7978 0.040 Uiso 1 1 calc R
H33C H 0.0878 0.5234 0.8277 0.040 Uiso 1 1 calc R
C32 C 0.0300(4) 0.8194(3) 0.76540(19) 0.0294(9) Uani 1 1 d .
H32A H -0.0246 0.8359 0.8031 0.044 Uiso 1 1 calc R
H32B H -0.0108 0.7635 0.7378 0.044 Uiso 1 1 calc R
H32C H 0.0433 0.8866 0.7397 0.044 Uiso 1 1 calc R
C31 C 0.3680(4) 0.6547(3) 0.78780(17) 0.0195(8) Uani 1 1 d .
H31A H 0.4549 0.6371 0.8014 0.029 Uiso 1 1 calc R
H31B H 0.3674 0.7254 0.7646 0.029 Uiso 1 1 calc R
H31C H 0.3363 0.5968 0.7585 0.029 Uiso 1 1 calc R
C34 C 0.2631(4) 1.0568(3) 0.78695(19) 0.0281(9) Uani 1 1 d .
H34A H 0.2755 1.1364 0.7918 0.042 Uiso 1 1 calc R
H34B H 0.1764 1.0374 0.8000 0.042 Uiso 1 1 calc R
H34C H 0.2768 1.0358 0.7410 0.042 Uiso 1 1 calc R
C35 C 0.6530(4) 0.8400(4) 0.8100(2) 0.0298(10) Uani 1 1 d .
H35A H 0.6387 0.7603 0.8074 0.045 Uiso 1 1 calc R
H35B H 0.7290 0.8546 0.8364 0.045 Uiso 1 1 calc R
H35C H 0.6650 0.8696 0.7656 0.045 Uiso 1 1 calc R
Br1 Br 0.96407(4) 1.10468(3) 0.90643(2) 0.02628(13) Uani 1 1 d .
O6 O 0.0744(2) 0.71424(19) 0.88882(11) 0.0187(5) Uani 1 1 d .
N2 N 0.5425(3) 0.8929(2) 0.84066(13) 0.0181(6) Uani 1 1 d .
O5 O 0.3343(2) 0.74788(18) 0.88703(11) 0.0146(5) Uani 1 1 d .
C13 C 0.3336(3) 1.0051(3) 0.89572(17) 0.0140(8) Uani 1 1 d .
N1 N 0.3543(3) 0.9979(2) 0.82896(14) 0.0155(6) Uani 1 1 d .
C5 C 0.5793(3) 1.0965(3) 0.95188(16) 0.0147(7) Uani 1 1 d .
C8 C 0.1299(3) 0.8044(3) 0.92402(17) 0.0173(8) Uani 1 1 d .
H8A H 0.0775 0.8219 0.9630 0.021 Uiso 1 1 calc R
H8B H 0.1330 0.8704 0.8956 0.021 Uiso 1 1 calc R
C1 C 0.7870(3) 1.1388(3) 0.90990(18) 0.0170(8) Uani 1 1 d .
C15 C 0.4533(4) 0.9414(3) 0.79916(16) 0.0178(8) Uani 1 1 d .
C7 C 0.2624(3) 0.7731(3) 0.94518(17) 0.0155(7) Uani 1 1 d .
H7 H 0.2564 0.7044 0.9721 0.019 Uiso 1 1 calc R
C3 C 0.6145(4) 1.2555(3) 0.88249(17) 0.0183(8) Uani 1 1 d .
H3 H 0.5816 1.3183 0.8605 0.022 Uiso 1 1 calc R
C2 C 0.7430(4) 1.2300(3) 0.87660(17) 0.0183(8) Uani 1 1 d .
H2 H 0.7983 1.2738 0.8506 0.022 Uiso 1 1 calc R
C10 C 0.1425(4) 0.6868(3) 0.83092(17) 0.0176(8) Uani 1 1 d .
C6 C 0.7083(3) 1.0720(3) 0.94664(17) 0.0155(8) Uani 1 1 d .
H6 H 0.7420 1.0093 0.9684 0.019 Uiso 1 1 calc R
C11 C 0.2837(4) 0.6620(3) 0.84766(17) 0.0153(7) Uani 1 1 d .
C4 C 0.5347(4) 1.1909(3) 0.91968(15) 0.0166(7) Uani 1 1 d .
H4 H 0.4477 1.2106 0.9236 0.020 Uiso 1 1 calc R
C17 C 0.5247(3) 0.8758(3) 0.90691(16) 0.0143(7) Uani 1 1 d .
C18 C 0.4191(3) 0.9396(3) 0.94138(16) 0.0126(7) Uani 1 1 d .

loop_
_atom_site_aniso_label
_atom_site_aniso_U_11
_atom_site_aniso_U_22
_atom_site_aniso_U_33
_atom_site_aniso_U_23
_atom_site_aniso_U_13
_atom_site_aniso_U_12
C21 0.0188(18) 0.0148(16) 0.0201(19) -0.0001(15) 0.0029(16) 0.0009(16)
C23 0.0171(18) 0.0126(16) 0.0123(16) 0.0001(13) 0.0016(15) -0.0010(15)
C20 0.0219(18) 0.0219(19) 0.0193(17) -0.0064(15) -0.0006(16) -0.0013(16)
C22 0.0175(18) 0.0178(18) 0.0183(17) 0.0037(15) 0.0020(16) 0.0005(16)
C19 0.018(2) 0.0221(17) 0.0129(16) -0.0005(14) -0.0010(14) -0.0012(16)
O3 0.0423(16) 0.0249(13) 0.0139(12) -0.0001(10) 0.0038(14) -0.0090(14)
O2 0.0145(12) 0.0189(12) 0.0251(14) 0.0025(11) 0.0010(12) 0.0040(11)
O1 0.0167(12) 0.0202(12) 0.0238(13) 0.0033(11) -0.0023(12) 0.0046(11)
O8 0.0187(13) 0.0199(12) 0.0193(12) 0.0033(11) -0.0021(11) 0.0031(11)
O7 0.0302(15) 0.0129(11) 0.0226(13) 0.0022(10) -0.0012(12) 0.0000(11)
O4 0.0301(14) 0.0231(13) 0.0146(13) -0.0011(10) 0.0050(12) 0.0025(13)
C30 0.041(2) 0.0245(19) 0.0232(19) 0.0059(17) 0.000(2) 0.0169(19)
C33 0.025(2) 0.025(2) 0.030(2) -0.0058(17) 0.0003(17) -0.0058(18)
C32 0.028(2) 0.035(2) 0.0254(19) 0.0048(17) -0.006(2) 0.011(2)
C31 0.0232(19) 0.0152(16) 0.0201(18) -0.0033(15) 0.0030(17) 0.0024(17)
C34 0.030(2) 0.032(2) 0.0220(19) 0.0074(18) -0.0081(18) -0.005(2)
C35 0.025(2) 0.034(2) 0.030(2) -0.0010(19) 0.0158(19) 0.002(2)
Br1 0.0150(2) 0.0264(2) 0.0374(2) 0.00409(18) 0.00299(18) 0.00189(17)
O6 0.0178(13) 0.0171(12) 0.0212(12) -0.0032(10) 0.0021(10) -0.0047(11)
N2 0.0187(15) 0.0149(13) 0.0206(15) -0.0012(13) 0.0080(14) 0.0012(16)
O5 0.0152(12) 0.0125(11) 0.0160(12) -0.0020(9) 0.0023(10) -0.0008(10)
C13 0.0157(18) 0.0113(15) 0.0151(17) 0.0012(15) 0.0002(15) -0.0016(16)
N1 0.0180(15) 0.0121(14) 0.0165(14) -0.0005(12) -0.0024(13) -0.0014(13)
C5 0.0146(17) 0.0166(17) 0.0129(15) -0.0048(15) -0.0014(14) -0.0042(15)
C8 0.0163(18) 0.0144(16) 0.0213(18) -0.0049(14) 0.0019(15) -0.0036(15)
C1 0.0074(16) 0.0222(18) 0.0214(18) -0.0055(16) 0.0002(16) 0.0017(14)
C15 0.025(2) 0.0096(15) 0.0187(18) -0.0006(14) 0.0027(17) -0.0089(17)
C7 0.0185(18) 0.0114(16) 0.0166(18) 0.0007(14) 0.0030(16) -0.0032(15)
C3 0.026(2) 0.0115(16) 0.0179(17) 0.0000(14) -0.0041(16) 0.0020(17)
C2 0.023(2) 0.0122(16) 0.0200(17) -0.0013(15) 0.0005(16) -0.0062(16)
C10 0.0195(19) 0.0141(16) 0.0193(17) 0.0012(15) 0.0007(16) -0.0026(16)
C6 0.0186(19) 0.0126(16) 0.0154(17) 0.0002(14) -0.0055(15) -0.0012(15)
C11 0.0220(19) 0.0075(15) 0.0165(17) -0.0019(14) 0.0009(16) -0.0002(15)
C4 0.0136(17) 0.0162(16) 0.0202(17) -0.0065(14) 0.0031(16) -0.0013(16)
C17 0.0154(16) 0.0111(15) 0.0165(16) -0.0005(14) 0.0000(17) -0.0026(15)
C18 0.0129(16) 0.0125(15) 0.0123(16) 0.0004(14) 0.0018(15) 0.0001(14)

loop_
_atom_type_symbol
_atom_type_description
_atom_type_scat_dispersion_real
_atom_type_scat_dispersion_imag
_atom_type_scat_source
C C 0.0181 0.0091 'International Tables Vol C Tables 4.2.6.8 and 6.1.1.4'
H H 0.0000 0.0000 'International Tables Vol C Tables 4.2.6.8 and 6.1.1.4'
N N 0.0311 0.0180 'International Tables Vol C Tables 4.2.6.8 and 6.1.1.4'
O O 0.0492 0.0322 'International Tables Vol C Tables 4.2.6.8 and 6.1.1.4'
Br Br -0.6763 1.2805 'International Tables Vol C Tables 4.2.6.8 and 6.1.1.4'

loop_
_geom_angle_atom_site_label_1
_geom_angle_atom_site_label_2
_geom_angle_atom_site_label_3
_geom_angle
O4 C21 C22 121.8(3)
O4 C21 C20 122.4(3)
C22 C21 C20 115.7(3)
C22 C23 C7 110.7(3)
C22 C23 C18 113.4(3)
C7 C23 C18 114.4(3)
C22 C23 H23 105.8
C7 C23 H23 105.8
C18 C23 H23 105.8
C21 C20 C19 112.1(3)
C21 C20 H20A 109.2
C19 C20 H20A 109.2
C21 C20 H20B 109.2
C19 C20 H20B 109.2
H20A C20 H20B 107.9
C21 C22 C23 113.4(3)
C21 C22 H22A 108.9
C23 C22 H22A 108.9
C21 C22 H22B 108.9
C23 C22 H22B 108.9
H22A C22 H22B 107.7
C5 C19 C20 112.7(3)
C5 C19 C18 111.4(3)
C20 C19 C18 113.8(3)
C5 C19 H19 106.1
C20 C19 H19 106.1
C18 C19 H19 106.1
C10 O8 C32 115.1(3)
C11 O7 C30 114.8(3)
O7 C30 H30A 109.5
O7 C30 H30B 109.5
H30A C30 H30B 109.5
O7 C30 H30C 109.5
H30A C30 H30C 109.5
H30B C30 H30C 109.5
C10 C33 H33A 109.5
C10 C33 H33B 109.5
H33A C33 H33B 109.5
C10 C33 H33C 109.5
H33A C33 H33C 109.5
H33B C33 H33C 109.5
O8 C32 H32A 109.5
O8 C32 H32B 109.5
H32A C32 H32B 109.5
O8 C32 H32C 109.5
H32A C32 H32C 109.5
H32B C32 H32C 109.5
C11 C31 H31A 109.5
C11 C31 H31B 109.5
H31A C31 H31B 109.5
C11 C31 H31C 109.5
H31A C31 H31C 109.5
H31B C31 H31C 109.5
N1 C34 H34A 109.5
N1 C34 H34B 109.5
H34A C34 H34B 109.5
N1 C34 H34C 109.5
H34A C34 H34C 109.5
H34B C34 H34C 109.5
N2 C35 H35A 109.5
N2 C35 H35B 109.5
H35A C35 H35B 109.5
N2 C35 H35C 109.5
H35A C35 H35C 109.5
H35B C35 H35C 109.5
C10 O6 C8 112.9(3)
C17 N2 C15 124.5(3)
C17 N2 C35 117.3(3)
C15 N2 C35 117.4(3)
C11 O5 C7 115.1(3)
O2 C13 N1 120.6(3)
O2 C13 C18 120.9(3)
N1 C13 C18 118.5(3)
C13 N1 C15 125.5(3)
C13 N1 C34 116.1(3)
C15 N1 C34 118.4(3)
C6 C5 C4 117.7(3)
C6 C5 C19 119.0(3)
C4 C5 C19 123.3(3)
O6 C8 C7 109.2(3)
O6 C8 H8A 109.8
C7 C8 H8A 109.8
O6 C8 H8B 109.8
C7 C8 H8B 109.8
H8A C8 H8B 108.3
C2 C1 C6 122.4(3)
C2 C1 Br1 118.9(3)
C6 C1 Br1 118.6(3)
O3 C15 N1 121.5(4)
O3 C15 N2 121.8(4)
N1 C15 N2 116.7(3)
O5 C7 C8 107.7(3)
O5 C7 C23 107.1(3)
C8 C7 C23 118.0(3)
O5 C7 H7 107.9
C8 C7 H7 107.9
C23 C7 H7 107.9
C4 C3 C2 120.9(3)
C4 C3 H3 119.5
C2 C3 H3 119.5
C1 C2 C3 117.6(3)
C1 C2 H2 121.2
C3 C2 H2 121.2
O8 C10 O6 110.6(3)
O8 C10 C33 112.9(3)
O6 C10 C33 106.4(3)
O8 C10 C11 103.7(3)
O6 C10 C11 110.3(3)
C33 C10 C11 113.0(3)
C1 C6 C5 120.1(3)
C1 C6 H6 120.0
C5 C6 H6 120.0
O5 C11 O7 109.6(3)
O5 C11 C31 106.2(3)
O7 C11 C31 113.2(3)
O5 C11 C10 109.9(3)
O7 C11 C10 104.6(3)
C31 C11 C10 113.3(3)
C3 C4 C5 121.2(3)
C3 C4 H4 119.4
C5 C4 H4 119.4
O1 C17 N2 120.4(3)
O1 C17 C18 121.2(3)
N2 C17 C18 118.2(3)
C13 C18 C17 114.6(3)
C13 C18 C23 111.0(3)
C17 C18 C23 109.0(3)
C13 C18 C19 110.9(3)
C17 C18 C19 103.2(3)
C23 C18 C19 107.7(3)

loop_
_geom_bond_atom_site_label_1
_geom_bond_atom_site_label_2
_geom_bond_distance
C21 O4 1.211(4)
C21 C22 1.503(5)
C21 C20 1.510(5)
C23 C22 1.536(5)
C23 C7 1.537(5)
C23 C18 1.566(5)
C23 H23 1.0000
C20 C19 1.525(5)
C20 H20A 0.9900
C20 H20B 0.9900
C22 H22A 0.9900
C22 H22B 0.9900
C19 C5 1.509(5)
C19 C18 1.580(5)
C19 H19 1.0000
O3 C15 1.208(4)
O2 C13 1.210(4)
O1 C17 1.204(4)
O8 C10 1.420(4)
O8 C32 1.428(5)
O7 C11 1.427(4)
O7 C30 1.433(5)
C30 H30A 0.9800
C30 H30B 0.9800
C30 H30C 0.9800
C33 C10 1.522(5)
C33 H33A 0.9800
C33 H33B 0.9800
C33 H33C 0.9800
C32 H32A 0.9800
C32 H32B 0.9800
C32 H32C 0.9800
C31 C11 1.510(5)
C31 H31A 0.9800
C31 H31B 0.9800
C31 H31C 0.9800
C34 N1 1.471(5)
C34 H34A 0.9800
C34 H34B 0.9800
C34 H34C 0.9800
C35 N2 1.469(5)
C35 H35A 0.9800
C35 H35B 0.9800
C35 H35C 0.9800
Br1 C1 1.910(3)
O6 C10 1.419(4)
O6 C8 1.432(4)
N2 C17 1.378(4)
N2 C15 1.393(5)
O5 C11 1.419(4)
O5 C7 1.438(4)
C13 N1 1.379(5)
C13 C18 1.518(5)
N1 C15 1.387(5)
C5 C6 1.394(5)
C5 C4 1.401(5)
C8 C7 1.509(5)
C8 H8A 0.9900
C8 H8B 0.9900
C1 C2 1.379(5)
C1 C6 1.379(5)
C7 H7 1.0000
C3 C4 1.377(5)
C3 C2 1.392(6)
C3 H3 0.9500
C2 H2 0.9500
C10 C11 1.554(5)
C6 H6 0.9500
C4 H4 0.9500
C17 C18 1.526(5)
